data_1554587
loop_
_publ_author_name
'Gupta, Ekta'
'Zaheer, Mohd Khalid'
'Kant, Ruchir'
'Mohanan, Kishor'

_publ_section_title
;
 Additive-free regio- and diastereoselective construction of
 fully-substituted isoxazolidines employing diazo compounds
;
_journal_issue 8
_journal_name_full 'Organic Chemistry Frontiers'
_journal_page_first 1109
_journal_paper_doi 10.1039/C8QO01421C
_journal_volume 6
_journal_year 2019
_chemical_compound_source 'see text'
_chemical_formula_moiety 'C14 H14 F3 N O2'
_chemical_formula_sum 'C14 H14 F3 N O2'
_chemical_formula_weight 285.26
_space_group_IT_number 2
_space_group_name_Hall '-P 1'
_space_group_name_H-M_alt 'P -1'
_symmetry_cell_setting triclinic
_symmetry_Int_Tables_number 2
_symmetry_space_group_name_Hall '-P 1'
_symmetry_space_group_name_H-M 'P -1'
_atom_sites_solution_hydrogens geom
_atom_sites_solution_primary direct
_atom_sites_solution_secondary difmap
_audit_update_record
;
2018-07-20 deposited with the CCDC.	2019-02-20 downloaded from the CCDC.
;
_cell_angle_alpha 108.32(2)
_cell_angle_beta 101.98(3)
_cell_angle_gamma 102.65(2)
_cell_formula_units_Z 6
_cell_length_a 11.218(3)
_cell_length_b 12.296(3)
_cell_length_c 16.820(5)
_cell_measurement_reflns_used 877
_cell_measurement_temperature 293(2)
_cell_measurement_theta_max 25.4
_cell_measurement_theta_min 3.1
_cell_volume 2051.1(11)
_computing_cell_refinement
;
CrystalClear-SM Expert 2.1 b24 (Rigaku, 2012)
;
_computing_data_collection
;
CrystalClear-SM Expert 2.1 b24 (Rigaku, 2012)
;
_computing_data_reduction
;
CrystalClear-SM Expert 2.1 b24 (Rigaku, 2012)
;
_computing_molecular_graphics 'SHELXTL (Bruker, 1997)'
_computing_publication_material 'PLATON (Spek, 2003)'
_computing_structure_refinement 'SHELXL-97 (Sheldrick, 1997)'
_computing_structure_solution 'SHELXS-97 (Sheldrick, 1990)'
_diffrn_ambient_temperature 293(2)
_diffrn_detector CCD
_diffrn_detector_area_resol_mean 28.5714
_diffrn_measured_fraction_theta_full 0.755
_diffrn_measured_fraction_theta_max 0.755
_diffrn_measurement_device
;
AFC12 (Right): Kappa 3 circle
;
_diffrn_measurement_device_type
;
Rigaku Saturn724+ (4x4 bin mode)
;
_diffrn_measurement_method 'profile data from \w-scans'
_diffrn_measurement_specimen_support Fiber
_diffrn_radiation_monochromator Confocal
_diffrn_radiation_type 'Mo K\a'
_diffrn_radiation_wavelength 0.71075
_diffrn_reflns_av_R_equivalents 0.0800
_diffrn_reflns_av_sigmaI/netI 0.1434
_diffrn_reflns_limit_h_max 13
_diffrn_reflns_limit_h_min -13
_diffrn_reflns_limit_k_max 14
_diffrn_reflns_limit_k_min -13
_diffrn_reflns_limit_l_max 14
_diffrn_reflns_limit_l_min -20
_diffrn_reflns_number 9236
_diffrn_reflns_theta_full 25.44
_diffrn_reflns_theta_max 25.44
_diffrn_reflns_theta_min 3.11
_diffrn_source MicroMax003_Mo
_diffrn_source_current 0.6
_diffrn_source_power 0.0
_diffrn_source_voltage 50.0
_exptl_absorpt_coefficient_mu 0.120
_exptl_absorpt_correction_T_max 0.990
_exptl_absorpt_correction_T_min 0.940
_exptl_absorpt_correction_type multi-scan
_exptl_absorpt_process_details 'REQAB (Rigaku, 1998)'
_exptl_crystal_colour Colorless
_exptl_crystal_density_diffrn 1.386
_exptl_crystal_density_method 'Not Measured'
_exptl_crystal_description Rod
_exptl_crystal_F_000 888
_exptl_crystal_size_max 0.520
_exptl_crystal_size_mid 0.100
_exptl_crystal_size_min 0.080
_refine_diff_density_max 0.196
_refine_diff_density_min -0.247
_refine_diff_density_rms 0.052
_refine_ls_extinction_method none
_refine_ls_goodness_of_fit_ref 0.595
_refine_ls_hydrogen_treatment constr
_refine_ls_matrix_type full
_refine_ls_number_parameters 545
_refine_ls_number_reflns 5731
_refine_ls_number_restraints 0
_refine_ls_restrained_S_all 0.595
_refine_ls_R_factor_all 0.1716
_refine_ls_R_factor_gt 0.0555
_refine_ls_shift/su_max 0.000
_refine_ls_shift/su_mean 0.000
_refine_ls_structure_factor_coef Fsqd
_refine_ls_weighting_details 'calc w=1/[\s^2^(Fo^2^)+(0.0762P)^2^+0.0000P] where P=(Fo^2^+2Fc^2^)/3'
_refine_ls_weighting_scheme calc
_refine_ls_wR_factor_gt 0.1396
_refine_ls_wR_factor_ref 0.1588
_reflns_number_gt 1340
_reflns_number_total 5731
_reflns_threshold_expression >2sigma(I)
_cod_data_source_file c8qo01421c2.cif
_cod_data_source_block xxx_CCDC1
_cod_depositor_comments
;
The following automatic conversions were performed:

data item '_exptl_absorpt_correction_type' value 'Multi-scan' was
changed to 'multi-scan' in accordance with the
/home/saulius/struct/COD-crude-data/automatic-downloads/DataCite-retrospective/RSC/depositions/lib/dictionaries/cif_core.dic
dictionary named 'cif_core.dic' version 2.4.2 last updated on
2011-04-26.

data item '_refine_ls_hydrogen_treatment' value 'Constr' was changed
to 'constr' in accordance with the
/home/saulius/struct/COD-crude-data/automatic-downloads/DataCite-retrospective/RSC/depositions/lib/dictionaries/cif_core.dic
dictionary named 'cif_core.dic' version 2.4.2 last updated on
2011-04-26.

data item '_symmetry_cell_setting' value 'Triclinic' was changed to
'triclinic' in accordance with the
/home/saulius/struct/COD-crude-data/automatic-downloads/DataCite-retrospective/RSC/depositions/lib/dictionaries/cif_core.dic
dictionary named 'cif_core.dic' version 2.4.2 last updated on
2011-04-26.

Automatic conversion script
Id: cif_fix_values 6909 2019-04-08 15:41:33Z antanas 
;
_cod_database_code 1554587

loop_
_symmetry_equiv_pos_site_id
_symmetry_equiv_pos_as_xyz
1 x,y,z
2 -x,-y,-z

loop_
_atom_site_aniso_label
_atom_site_aniso_U_11
_atom_site_aniso_U_22
_atom_site_aniso_U_33
_atom_site_aniso_U_23
_atom_site_aniso_U_13
_atom_site_aniso_U_12
F1 0.118(7) 0.096(5) 0.145(7) 0.084(5) 0.074(6) 0.058(5)
F2 0.179(9) 0.064(4) 0.087(5) -0.004(4) 0.001(5) 0.072(5)
F3 0.084(7) 0.123(7) 0.155(8) 0.089(6) 0.068(6) 0.075(6)
O1 0.048(6) 0.087(6) 0.054(5) 0.031(4) 0.012(4) 0.033(5)
O2 0.071(7) 0.071(5) 0.032(4) 0.003(3) -0.002(4) 0.037(5)
N1 0.036(6) 0.064(5) 0.044(5) 0.027(4) 0.012(4) 0.019(5)
C1 0.046(7) 0.059(7) 0.064(7) 0.029(5) 0.018(6) 0.010(6)
C2 0.058(9) 0.083(8) 0.083(9) 0.052(7) 0.028(7) 0.018(7)
C3 0.099(10) 0.108(10) 0.068(8) 0.061(7) 0.051(7) 0.068(8)
C4 0.083(11) 0.072(8) 0.050(7) 0.019(6) 0.012(7) 0.038(8)
C5 0.044(7) 0.059(6) 0.046(6) 0.019(5) 0.013(5) 0.011(5)
C6 0.051(7) 0.055(6) 0.041(5) 0.028(5) 0.016(5) 0.020(5)
C7 0.046(7) 0.038(5) 0.029(5) 0.011(4) -0.004(5) 0.014(5)
C8 0.057(8) 0.037(5) 0.032(5) 0.014(4) 0.011(5) 0.024(5)
C9 0.041(7) 0.045(5) 0.040(5) 0.015(4) 0.014(5) 0.011(5)
C10 0.054(7) 0.047(5) 0.049(6) 0.021(4) 0.022(5) 0.013(5)
C11 0.075(9) 0.078(7) 0.063(7) 0.039(6) 0.018(6) 0.048(7)
C12 0.079(9) 0.059(7) 0.052(6) 0.019(5) 0.010(6) 0.027(7)
C13 0.095(10) 0.099(8) 0.110(9) 0.073(7) 0.081(8) 0.050(7)
C14 0.074(10) 0.100(10) 0.110(11) 0.069(9) 0.047(9) 0.040(8)
F4 0.084(6) 0.128(7) 0.149(8) 0.109(6) 0.058(6) 0.062(6)
F5 0.076(6) 0.054(4) 0.151(8) 0.029(5) 0.009(5) 0.024(4)
F6 0.088(6) 0.159(7) 0.237(9) 0.157(7) 0.090(6) 0.091(6)
O3 0.050(6) 0.089(6) 0.058(5) 0.035(4) 0.016(4) 0.037(5)
O4 0.072(7) 0.070(5) 0.032(4) 0.010(3) 0.008(4) 0.031(5)
N2 0.039(6) 0.047(5) 0.043(5) 0.024(4) 0.010(4) 0.016(4)
C15 0.088(10) 0.046(6) 0.069(7) 0.022(5) 0.042(7) 0.017(6)
C16 0.078(10) 0.051(6) 0.095(9) 0.016(6) 0.029(8) 0.028(6)
C17 0.037(7) 0.098(9) 0.116(10) 0.078(8) 0.025(7) 0.019(7)
C18 0.063(9) 0.098(10) 0.054(7) 0.017(6) 0.015(7) 0.039(8)
C19 0.064(9) 0.058(7) 0.055(7) 0.024(5) 0.017(6) 0.024(6)
C20 0.034(6) 0.046(6) 0.045(6) 0.017(4) 0.004(5) 0.018(5)
C21 0.040(7) 0.044(5) 0.040(5) 0.005(4) 0.016(5) 0.015(5)
C22 0.051(7) 0.036(5) 0.032(5) 0.009(4) 0.008(5) 0.006(4)
C23 0.043(7) 0.047(6) 0.036(5) 0.016(4) 0.007(5) 0.014(5)
C24 0.028(6) 0.064(6) 0.035(5) 0.020(4) 0.000(4) 0.013(5)
C25 0.036(7) 0.110(10) 0.141(12) 0.090(9) 0.030(8) 0.031(7)
C26 0.044(7) 0.057(6) 0.059(6) 0.024(5) 0.029(6) 0.017(5)
C27 0.084(10) 0.068(7) 0.050(6) 0.014(5) 0.030(6) 0.008(7)
C28 0.060(9) 0.097(10) 0.108(10) 0.055(8) 0.016(7) 0.008(7)
F7 0.124(9) 0.055(5) 0.131(7) 0.027(5) 0.043(7) 0.030(5)
F8 0.102(6) 0.153(7) 0.160(7) 0.132(6) 0.065(6) 0.087(6)
F9 0.077(6) 0.115(6) 0.118(6) 0.056(4) 0.048(5) 0.061(5)
O5 0.045(5) 0.067(5) 0.043(4) 0.015(3) 0.005(4) 0.022(4)
O6 0.062(6) 0.063(5) 0.037(4) 0.007(3) 0.014(4) 0.027(4)
N3 0.032(5) 0.049(4) 0.039(4) 0.020(4) 0.006(4) 0.014(4)
C29 0.054(8) 0.052(6) 0.047(6) 0.016(5) 0.017(5) 0.009(6)
C30 0.058(9) 0.068(7) 0.091(9) 0.051(7) 0.028(7) 0.002(6)
C31 0.066(9) 0.104(9) 0.038(6) 0.021(5) 0.031(6) 0.026(7)
C32 0.070(9) 0.090(9) 0.039(6) 0.022(6) 0.027(6) 0.024(7)
C33 0.060(8) 0.050(6) 0.039(6) 0.015(5) 0.012(5) 0.013(6)
C34 0.037(7) 0.050(6) 0.050(6) 0.022(5) 0.004(5) 0.021(5)
C35 0.039(7) 0.035(5) 0.040(5) 0.010(4) -0.006(5) 0.018(5)
C36 0.056(8) 0.050(6) 0.035(5) 0.020(4) 0.013(5) 0.027(5)
C37 0.051(7) 0.042(5) 0.033(5) 0.014(4) 0.018(5) 0.016(5)
C38 0.029(6) 0.057(6) 0.044(6) 0.021(5) 0.003(5) 0.016(5)
C39 0.067(9) 0.070(8) 0.090(9) 0.048(7) 0.038(8) 0.034(7)
C40 0.056(8) 0.062(7) 0.040(6) 0.016(5) 0.020(6) 0.012(6)
C41 0.073(9) 0.073(8) 0.056(7) 0.027(6) 0.037(7) 0.018(7)
C42 0.108(11) 0.065(7) 0.123(10) 0.058(7) 0.084(9) 0.036(7)

loop_
_atom_site_label
_atom_site_type_symbol
_atom_site_thermal_displace_type
_atom_site_fract_x
_atom_site_fract_y
_atom_site_fract_z
_atom_site_occupancy
_atom_site_U_iso_or_equiv
_atom_site_calc_flag
_atom_site_refinement_flags
F1 F Uani 0.3357(9) 0.3503(7) 0.4394(6) 1.000 0.100(4) . .
F2 F Uani 0.3993(10) 0.3810(7) 0.5737(5) 1.000 0.119(4) . .
F3 F Uani 0.2011(9) 0.2994(8) 0.5045(6) 1.000 0.099(4) . .
O1 O Uani 0.6423(9) 0.1581(8) 0.5520(5) 1.000 0.060(3) . .
O2 O Uani 0.4934(9) 0.2271(7) 0.6805(4) 1.000 0.062(3) . .
N1 N Uani 0.4657(9) 0.1825(8) 0.4754(5) 1.000 0.046(3) . .
C1 C Uani 0.6032(12) 0.3213(11) 0.4285(8) 1.000 0.056(4) . .
C2 C Uani 0.6617(13) 0.3412(13) 0.3688(9) 1.000 0.069(5) . .
C3 C Uani 0.6345(14) 0.2507(13) 0.2890(8) 1.000 0.074(5) . .
C4 C Uani 0.5571(14) 0.1410(12) 0.2733(8) 1.000 0.068(5) . .
C5 C Uani 0.4953(11) 0.1185(10) 0.3313(7) 1.000 0.051(4) . .
C6 C Uani 0.5235(11) 0.2078(9) 0.4092(6) 1.000 0.045(3) . .
C7 C Uani 0.5338(12) 0.1589(8) 0.5412(6) 1.000 0.040(3) . .
C8 C Uani 0.4457(11) 0.1339(8) 0.5955(6) 1.000 0.041(4) . .
C9 C Uani 0.3168(11) 0.1259(9) 0.5442(6) 1.000 0.042(3) . .
C10 C Uani 0.3333(11) 0.1744(9) 0.4719(7) 1.000 0.049(3) . .
C11 C Uani 0.3245(14) 0.3089(12) 0.5020(8) 1.000 0.065(4) . .
C12 C Uani 0.2120(14) 0.0718(10) 0.5500(7) 1.000 0.064(4) . .
C13 C Uani 0.1932(14) 0.0163(12) 0.6178(9) 1.000 0.081(5) . .
C14 C Uani 0.1340(15) -0.1213(14) 0.5696(10) 1.000 0.082(6) . .
F4 F Uani 0.6640(8) 0.6802(8) 0.7700(6) 1.000 0.097(4) . .
F5 F Uani 0.7335(9) 0.7142(7) 0.9057(6) 1.000 0.100(4) . .
F6 F Uani 0.5285(9) 0.6243(9) 0.8315(7) 1.000 0.124(4) . .
O3 O Uani 0.9753(8) 0.4919(8) 0.8858(5) 1.000 0.061(3) . .
O4 O Uani 0.8248(9) 0.5610(7) 1.0127(4) 1.000 0.060(3) . .
N2 N Uani 0.7990(9) 0.5173(7) 0.8084(5) 1.000 0.041(3) . .
C15 C Uani 0.9333(13) 0.6540(10) 0.7613(8) 1.000 0.065(5) . .
C16 C Uani 0.9932(14) 0.6798(10) 0.7055(9) 1.000 0.076(5) . .
C17 C Uani 0.9730(11) 0.5884(12) 0.6253(9) 1.000 0.074(5) . .
C18 C Uani 0.8875(15) 0.4729(14) 0.6030(8) 1.000 0.073(5) . .
C19 C Uani 0.8315(13) 0.4505(11) 0.6631(7) 1.000 0.058(4) . .
C20 C Uani 0.8530(11) 0.5428(9) 0.7443(6) 1.000 0.042(3) . .
C21 C Uani 0.8622(11) 0.4928(8) 0.8710(6) 1.000 0.043(3) . .
C22 C Uani 0.7788(11) 0.4641(8) 0.9281(6) 1.000 0.043(3) . .
C23 C Uani 0.6498(11) 0.4604(9) 0.8775(6) 1.000 0.043(3) . .
C24 C Uani 0.6688(10) 0.5132(10) 0.8090(6) 1.000 0.044(3) . .
C25 C Uani 0.6458(13) 0.6318(15) 0.8276(11) 1.000 0.083(6) . .
C26 C Uani 0.5361(11) 0.4034(9) 0.8817(7) 1.000 0.050(4) . .
C27 C Uani 0.5158(14) 0.3459(10) 0.9453(7) 1.000 0.070(5) . .
C28 C Uani 0.4656(14) 0.2125(12) 0.9064(9) 1.000 0.088(6) . .
F7 F Uani 0.9358(10) -0.0472(7) 0.7616(7) 1.000 0.104(4) . .
F8 F Uani 1.0073(9) -0.0098(9) 0.8991(6) 1.000 0.107(4) . .
F9 F Uani 1.1317(8) 0.0321(7) 0.8265(5) 1.000 0.092(3) . .
O5 O Uani 0.6902(8) 0.1750(7) 0.7808(4) 1.000 0.054(3) . .
O6 O Uani 0.8420(9) 0.1068(7) 0.6532(4) 1.000 0.056(3) . .
N3 N Uani 0.8668(9) 0.1489(7) 0.8585(5) 1.000 0.040(3) . .
C29 C Uani 0.7299(12) 0.0117(9) 0.9024(7) 1.000 0.053(4) . .
C30 C Uani 0.6730(12) -0.0071(11) 0.9639(9) 1.000 0.069(5) . .
C31 C Uani 0.6909(12) 0.0789(12) 1.0418(7) 1.000 0.068(5) . .
C32 C Uani 0.7736(14) 0.1912(13) 1.0631(7) 1.000 0.065(5) . .
C33 C Uani 0.8370(12) 0.2145(10) 1.0034(6) 1.000 0.051(4) . .
C34 C Uani 0.8136(11) 0.1257(9) 0.9234(7) 1.000 0.045(4) . .
C35 C Uani 0.8025(11) 0.1741(8) 0.7915(6) 1.000 0.041(3) . .
C36 C Uani 0.8855(11) 0.1990(9) 0.7369(6) 1.000 0.044(4) . .
C37 C Uani 1.0148(11) 0.2082(8) 0.7892(6) 1.000 0.041(3) . .
C38 C Uani 0.9997(10) 0.1546(9) 0.8572(6) 1.000 0.044(3) . .
C39 C Uani 1.0175(14) 0.0330(13) 0.8385(10) 1.000 0.066(5) . .
C40 C Uani 1.1289(12) 0.2618(10) 0.7845(6) 1.000 0.054(4) . .
C41 C Uani 1.1489(14) 0.3239(11) 0.7212(8) 1.000 0.065(5) . .
C42 C Uani 1.1968(15) 0.4595(11) 0.7658(9) 1.000 0.083(5) . .
H1 H Uiso 0.61680 0.38340 0.48150 1.000 0.0670 calc R
H2 H Uiso 0.71970 0.41580 0.38220 1.000 0.0820 calc R
H2A H Uiso 0.55830 0.21980 0.70850 1.000 0.0940 calc R
H3 H Uiso 0.66900 0.26480 0.24610 1.000 0.0890 calc R
H4 H Uiso 0.54520 0.07810 0.22120 1.000 0.0820 calc R
H5 H Uiso 0.43600 0.04420 0.31710 1.000 0.0610 calc R
H8 H Uiso 0.44360 0.05650 0.60090 1.000 0.0490 calc R
H10 H Uiso 0.27300 0.12170 0.41410 1.000 0.0590 calc R
H12 H Uiso 0.13820 0.06490 0.50890 1.000 0.0770 calc R
H13A H Uiso 0.13690 0.04900 0.64840 1.000 0.0980 calc R
H13B H Uiso 0.27490 0.03500 0.66060 1.000 0.0980 calc R
H14A H Uiso 0.12600 -0.15790 0.61170 1.000 0.1220 calc R
H14B H Uiso 0.18820 -0.15230 0.53720 1.000 0.1220 calc R
H14C H Uiso 0.05100 -0.13910 0.53000 1.000 0.1220 calc R
H4A H Uiso 0.88290 0.54980 1.04460 1.000 0.0910 calc R
H15 H Uiso 0.94700 0.71520 0.81480 1.000 0.0780 calc R
H16 H Uiso 1.04700 0.75680 0.71990 1.000 0.0910 calc R
H17 H Uiso 1.01590 0.60350 0.58640 1.000 0.0890 calc R
H18 H Uiso 0.86970 0.41310 0.54810 1.000 0.0870 calc R
H19 H Uiso 0.77860 0.37370 0.65040 1.000 0.0690 calc R
H22 H Uiso 0.77750 0.38670 0.93320 1.000 0.0510 calc R
H24 H Uiso 0.61000 0.45690 0.75170 1.000 0.0530 calc R
H26 H Uiso 0.46350 0.39970 0.84110 1.000 0.0600 calc R
H27A H Uiso 0.45650 0.37660 0.97360 1.000 0.0840 calc R
H27B H Uiso 0.59660 0.36950 0.99030 1.000 0.0840 calc R
H28A H Uiso 0.40310 0.18720 0.85040 1.000 0.1320 calc R
H28B H Uiso 0.42650 0.18410 0.94470 1.000 0.1320 calc R
H28C H Uiso 0.53470 0.17990 0.89900 1.000 0.1320 calc R
H6A H Uiso 0.78270 0.11770 0.62210 1.000 0.0840 calc R
H29 H Uiso 0.71300 -0.04970 0.84840 1.000 0.0630 calc R
H30 H Uiso 0.61910 -0.08360 0.95080 1.000 0.0830 calc R
H31 H Uiso 0.64820 0.06270 1.08060 1.000 0.0820 calc R
H32 H Uiso 0.78770 0.25190 1.11690 1.000 0.0780 calc R
H33 H Uiso 0.89450 0.29000 1.01820 1.000 0.0610 calc R
H36 H Uiso 0.88630 0.27610 0.73140 1.000 0.0530 calc R
H38 H Uiso 1.05930 0.21030 0.91440 1.000 0.0520 calc R
H40 H Uiso 1.20130 0.26090 0.82270 1.000 0.0640 calc R
H41A H Uiso 1.21020 0.29690 0.69320 1.000 0.0770 calc R
H41B H Uiso 1.06860 0.30050 0.67580 1.000 0.0770 calc R
H42A H Uiso 1.20910 0.49430 0.72320 1.000 0.1250 calc R
H42B H Uiso 1.27650 0.48320 0.81060 1.000 0.1250 calc R
H42C H Uiso 1.13500 0.48700 0.79170 1.000 0.1250 calc R

loop_
_atom_type_symbol
_atom_type_description
_atom_type_scat_dispersion_real
_atom_type_scat_dispersion_imag
_atom_type_scat_source
O O 0.0106 0.0060 'International Tables Vol C Tables 4.2.6.8 and 6.1.1.4'
N N 0.0061 0.0033 'International Tables Vol C Tables 4.2.6.8 and 6.1.1.4'
F F 0.0171 0.0103 'International Tables Vol C Tables 4.2.6.8 and 6.1.1.4'
H H 0.0000 0.0000 'International Tables Vol C Tables 4.2.6.8 and 6.1.1.4'
C C 0.0033 0.0016 'International Tables Vol C Tables 4.2.6.8 and 6.1.1.4'

loop_
_geom_angle_atom_site_label_1
_geom_angle_atom_site_label_2
_geom_angle_atom_site_label_3
_geom_angle
_geom_angle_publ_flag
C8 O2 H2A 110.00 no
C22 O4 H4A 109.00 no
C36 O6 H6A 109.00 no
C7 N1 C10 116.1(10) yes
C6 N1 C7 120.6(10) yes
C6 N1 C10 123.2(9) yes
C20 N2 C21 122.3(11) yes
C21 N2 C24 113.9(9) yes
C20 N2 C24 123.8(9) yes
C34 N3 C35 123.7(10) yes
C35 N3 C38 111.6(9) yes
C34 N3 C38 124.7(9) yes
C2 C1 C6 119.0(12) no
C1 C2 C3 119.6(15) no
C2 C3 C4 119.2(14) no
C3 C4 C5 122.4(12) no
C4 C5 C6 117.4(12) no
N1 C6 C1 119.8(9) yes
C1 C6 C5 122.0(11) no
N1 C6 C5 118.2(10) yes
O1 C7 C8 128.2(10) yes
N1 C7 C8 107.0(11) yes
O1 C7 N1 124.7(11) yes
C7 C8 C9 105.2(8) no
O2 C8 C7 109.1(9) yes
O2 C8 C9 114.1(10) yes
C10 C9 C12 125.6(11) no
C8 C9 C12 125.5(11) no
C8 C9 C10 108.0(10) no
N1 C10 C9 102.0(9) yes
C9 C10 C11 108.7(9) no
N1 C10 C11 107.2(10) yes
F2 C11 C10 116.3(12) yes
F1 C11 C10 109.1(10) yes
F1 C11 F2 110.8(13) yes
F1 C11 F3 105.0(12) yes
F2 C11 F3 109.0(12) yes
F3 C11 C10 106.0(11) yes
C9 C12 C13 126.7(13) no
C12 C13 C14 108.5(11) no
C2 C1 H1 120.00 no
C6 C1 H1 120.00 no
C3 C2 H2 120.00 no
C1 C2 H2 120.00 no
C4 C3 H3 120.00 no
C2 C3 H3 120.00 no
C5 C4 H4 119.00 no
C3 C4 H4 119.00 no
C6 C5 H5 121.00 no
C4 C5 H5 121.00 no
C7 C8 H8 109.00 no
O2 C8 H8 109.00 no
C9 C8 H8 109.00 no
C9 C10 H10 113.00 no
C11 C10 H10 113.00 no
N1 C10 H10 113.00 no
C13 C12 H12 117.00 no
C9 C12 H12 117.00 no
C12 C13 H13B 110.00 no
C14 C13 H13A 110.00 no
C12 C13 H13A 110.00 no
H13A C13 H13B 108.00 no
C14 C13 H13B 110.00 no
H14A C14 H14B 110.00 no
C13 C14 H14C 109.00 no
C13 C14 H14A 109.00 no
H14A C14 H14C 109.00 no
C13 C14 H14B 109.00 no
H14B C14 H14C 109.00 no
C16 C15 C20 123.8(12) no
C15 C16 C17 118.4(13) no
C16 C17 C18 120.2(13) no
C17 C18 C19 119.0(12) no
C18 C19 C20 120.5(13) no
N2 C20 C15 121.7(9) yes
N2 C20 C19 120.1(10) yes
C15 C20 C19 118.0(11) no
O3 C21 C22 122.3(9) yes
N2 C21 C22 111.1(10) yes
O3 C21 N2 126.6(11) yes
O4 C22 C21 109.0(9) yes
O4 C22 C23 110.9(9) yes
C21 C22 C23 101.8(8) no
C24 C23 C26 125.1(10) no
C22 C23 C24 107.9(10) no
C22 C23 C26 126.3(10) no
N2 C24 C25 113.7(11) yes
N2 C24 C23 103.5(9) yes
C23 C24 C25 113.2(10) no
F5 C25 C24 109.4(12) yes
F6 C25 C24 111.3(14) yes
F4 C25 F5 103.9(14) yes
F4 C25 F6 107.5(14) yes
F4 C25 C24 114.3(13) yes
F5 C25 F6 110.2(13) yes
C23 C26 C27 125.9(11) no
C26 C27 C28 114.7(10) no
C16 C15 H15 118.00 no
C20 C15 H15 118.00 no
C17 C16 H16 121.00 no
C15 C16 H16 121.00 no
C18 C17 H17 120.00 no
C16 C17 H17 120.00 no
C17 C18 H18 121.00 no
C19 C18 H18 121.00 no
C18 C19 H19 120.00 no
C20 C19 H19 120.00 no
O4 C22 H22 112.00 no
C23 C22 H22 112.00 no
C21 C22 H22 112.00 no
N2 C24 H24 109.00 no
C23 C24 H24 109.00 no
C25 C24 H24 109.00 no
C27 C26 H26 117.00 no
C23 C26 H26 117.00 no
C26 C27 H27A 109.00 no
C28 C27 H27A 109.00 no
C28 C27 H27B 109.00 no
C26 C27 H27B 109.00 no
H27A C27 H27B 108.00 no
H28A C28 H28C 110.00 no
C27 C28 H28C 109.00 no
H28A C28 H28B 109.00 no
C27 C28 H28A 110.00 no
H28B C28 H28C 109.00 no
C27 C28 H28B 109.00 no
C30 C29 C34 118.0(11) no
C29 C30 C31 123.6(13) no
C30 C31 C32 118.7(12) no
C31 C32 C33 120.0(11) no
C32 C33 C34 119.8(12) no
N3 C34 C29 118.7(10) yes
C29 C34 C33 119.9(11) no
N3 C34 C33 121.4(11) yes
O5 C35 N3 122.2(10) yes
O5 C35 C36 127.0(9) yes
N3 C35 C36 110.8(10) yes
O6 C36 C35 110.8(9) yes
O6 C36 C37 113.2(10) yes
C35 C36 C37 103.3(8) no
C36 C37 C40 128.2(10) no
C38 C37 C40 122.8(10) no
C36 C37 C38 108.9(10) no
N3 C38 C37 102.7(9) yes
C37 C38 C39 115.7(10) no
N3 C38 C39 110.6(10) yes
F7 C39 F8 108.8(13) yes
F7 C39 C38 111.4(12) yes
F8 C39 F9 106.9(13) yes
F8 C39 C38 114.5(12) yes
F9 C39 C38 112.1(13) yes
F7 C39 F9 102.5(12) yes
C37 C40 C41 124.7(11) no
C40 C41 C42 112.7(10) no
C30 C29 H29 121.00 no
C34 C29 H29 121.00 no
C29 C30 H30 118.00 no
C31 C30 H30 118.00 no
C30 C31 H31 121.00 no
C32 C31 H31 121.00 no
C31 C32 H32 120.00 no
C33 C32 H32 120.00 no
C32 C33 H33 120.00 no
C34 C33 H33 120.00 no
O6 C36 H36 110.00 no
C35 C36 H36 110.00 no
C37 C36 H36 110.00 no
N3 C38 H38 109.00 no
C37 C38 H38 109.00 no
C39 C38 H38 109.00 no
C37 C40 H40 118.00 no
C41 C40 H40 118.00 no
C40 C41 H41A 109.00 no
C40 C41 H41B 109.00 no
C42 C41 H41A 109.00 no
C42 C41 H41B 109.00 no
H41A C41 H41B 108.00 no
C41 C42 H42A 109.00 no
C41 C42 H42B 109.00 no
C41 C42 H42C 109.00 no
H42A C42 H42B 110.00 no
H42A C42 H42C 109.00 no
H42B C42 H42C 110.00 no

loop_
_geom_bond_atom_site_label_1
_geom_bond_atom_site_label_2
_geom_bond_distance
_geom_bond_publ_flag
F1 C11 1.322(17) yes
F2 C11 1.236(15) yes
F3 C11 1.374(19) yes
F4 C25 1.31(2) yes
F5 C25 1.382(19) yes
F6 C25 1.316(19) yes
F7 C39 1.340(19) yes
F8 C39 1.299(19) yes
F9 C39 1.340(19) yes
O1 C7 1.196(17) yes
O2 C8 1.424(11) yes
O2 H2A 0.8200 no
O3 C21 1.244(16) yes
O4 C22 1.439(12) yes
O4 H4A 0.8200 no
O5 C35 1.238(16) yes
O6 C36 1.405(12) yes
O6 H6A 0.8200 no
N1 C10 1.454(17) yes
N1 C7 1.357(14) yes
N1 C6 1.479(14) yes
N2 C20 1.424(14) yes
N2 C24 1.453(16) yes
N2 C21 1.298(13) yes
N3 C38 1.482(16) yes
N3 C35 1.366(13) yes
N3 C34 1.422(15) yes
C1 C6 1.379(18) no
C1 C2 1.36(2) no
C2 C3 1.369(19) no
C3 C4 1.35(2) no
C4 C5 1.369(19) no
C5 C6 1.339(15) no
C7 C8 1.524(17) no
C8 C9 1.487(17) no
C9 C12 1.26(2) no
C9 C10 1.539(15) no
C10 C11 1.602(19) no
C12 C13 1.529(19) no
C13 C14 1.54(2) no
C1 H1 0.9300 no
C2 H2 0.9300 no
C3 H3 0.9300 no
C4 H4 0.9300 no
C5 H5 0.9300 no
C8 H8 0.9800 no
C10 H10 0.9800 no
C12 H12 0.9300 no
C13 H13A 0.9700 no
C13 H13B 0.9700 no
C14 H14B 0.9600 no
C14 H14A 0.9600 no
C14 H14C 0.9600 no
C15 C16 1.34(2) no
C15 C20 1.368(18) no
C16 C17 1.39(2) no
C17 C18 1.41(2) no
C18 C19 1.36(2) no
C19 C20 1.407(15) no
C21 C22 1.537(16) no
C22 C23 1.502(17) no
C23 C26 1.342(18) no
C23 C24 1.519(15) no
C24 C25 1.48(2) no
C26 C27 1.484(17) no
C27 C28 1.48(2) no
C15 H15 0.9300 no
C16 H16 0.9300 no
C17 H17 0.9300 no
C18 H18 0.9300 no
C19 H19 0.9300 no
C22 H22 0.9800 no
C24 H24 0.9800 no
C26 H26 0.9300 no
C27 H27B 0.9700 no
C27 H27A 0.9700 no
C28 H28C 0.9600 no
C28 H28A 0.9600 no
C28 H28B 0.9600 no
C29 C34 1.395(17) no
C29 C30 1.375(18) no
C30 C31 1.342(18) no
C31 C32 1.37(2) no
C32 C33 1.409(18) no
C33 C34 1.370(15) no
C35 C36 1.487(16) no
C36 C37 1.492(17) no
C37 C38 1.509(14) no
C37 C40 1.336(18) no
C38 C39 1.50(2) no
C40 C41 1.517(18) no
C41 C42 1.51(2) no
C29 H29 0.9300 no
C30 H30 0.9300 no
C31 H31 0.9300 no
C32 H32 0.9300 no
C33 H33 0.9300 no
C36 H36 0.9800 no
C38 H38 0.9800 no
C40 H40 0.9300 no
C41 H41A 0.9700 no
C41 H41B 0.9700 no
C42 H42A 0.9600 no
C42 H42B 0.9600 no
C42 H42C 0.9600 no

loop_
_geom_contact_atom_site_label_1
_geom_contact_atom_site_label_2
_geom_contact_distance
_geom_contact_site_symmetry_2
_geom_contact_publ_flag
F1 N1 2.913(14) . no
F1 C1 3.134(18) . no
F1 C6 3.044(16) . no
F2 O2 3.185(12) . no
F2 N1 2.831(14) . no
F2 C7 3.353(16) . no
F2 C8 3.309(14) . no
F3 C12 3.145(16) . no
F4 N2 2.908(14) . no
F4 C15 3.136(18) . no
F4 C20 3.004(16) . no
F5 O4 3.170(13) . no
F5 N2 2.805(13) . no
F5 C21 3.303(15) . no
F5 C22 3.345(14) . no
F6 C26 3.100(16) . no
F7 C35 3.336(15) . no
F7 N3 2.818(14) . no
F7 C36 3.331(15) . no
F8 N3 2.915(15) . no
F8 C34 3.032(17) . no
F8 C29 3.191(17) . no
F9 C40 3.124(15) . no
F3 H12 2.8400 . no
F6 H42B 2.8600 1_455 no
F6 H26 2.7600 . no
F9 H40 2.7700 . no
O1 C1 3.341(16) . no
O1 O6 2.833(13) . no
O1 O2 3.025(13) . no
O2 O1 3.025(13) . no
O2 C24 3.368(14) . no
O2 O5 2.808(12) . no
O2 C26 3.262(13) . no
O2 F2 3.185(12) . no
O2 C23 3.420(12) . no
O2 N1 3.254(10) . no
O3 O4 2.849(13) 2_767 no
O3 O4 3.019(12) . no
O3 C15 3.348(16) . no
O4 C38 3.358(13) 2_767 no
O4 C40 3.279(12) 2_767 no
O4 O3 2.849(13) 2_767 no
O4 O3 3.019(12) . no
O4 N2 3.246(10) . no
O4 F5 3.170(13) . no
O5 O2 2.808(12) . no
O5 C22 3.414(13) . no
O5 C29 3.318(14) . no
O5 O6 3.037(12) . no
O6 C10 3.314(14) 2_656 no
O6 O1 2.833(13) . no
O6 O5 3.037(12) . no
O6 N3 3.269(10) . no
O6 C12 3.273(13) 2_656 no
O1 H8 2.8500 2_656 no
O1 H19 2.5500 . no
O1 H6A 2.0100 . no
O1 H14B 2.6500 2_656 no
O1 H2A 2.9100 . no
O2 H13B 2.8900 . no
O2 H24 2.5900 . no
O3 H42C 2.6200 . no
O3 H36 2.8700 . no
O3 H33 2.5500 2_767 no
O3 H4A 2.0300 2_767 no
O4 H38 2.5800 2_767 no
O5 H22 2.8200 . no
O5 H2A 2.0000 . no
O5 H28C 2.9000 . no
O5 H5 2.5600 2_656 no
O6 H10 2.5800 2_656 no
N1 F1 2.913(14) . no
N1 O2 3.254(10) . no
N1 F2 2.831(14) . no
N2 O4 3.246(10) . no
N2 F5 2.805(13) . no
N2 F4 2.908(14) . no
N3 O6 3.269(10) . no
N3 F7 2.818(14) . no
N3 F8 2.915(15) . no
C1 C18 3.51(2) . no
C1 C11 3.58(2) . no
C1 F1 3.134(18) . no
C1 O1 3.341(16) . no
C4 C29 3.541(19) 2_656 no
C6 F1 3.044(16) . no
C7 C7 3.553(14) 2_656 no
C7 F2 3.353(16) . no
C8 F2 3.309(14) . no
C10 O6 3.314(14) 2_656 no
C11 C1 3.58(2) . no
C12 F3 3.145(16) . no
C12 O6 3.273(13) 2_656 no
C15 O3 3.348(16) . no
C15 C32 3.585(19) 2_767 no
C15 F4 3.136(18) . no
C18 C1 3.51(2) . no
C20 F4 3.004(16) . no
C21 F5 3.303(15) . no
C21 C35 3.575(14) . no
C22 F5 3.345(14) . no
C22 O5 3.414(13) . no
C23 O2 3.420(12) . no
C24 O2 3.368(14) . no
C26 F6 3.100(16) . no
C26 O2 3.262(13) . no
C29 O5 3.318(14) . no
C29 C39 3.59(2) . no
C29 C4 3.541(19) 2_656 no
C29 F8 3.191(17) . no
C32 C15 3.585(19) 2_767 no
C34 F8 3.032(17) . no
C35 C21 3.575(14) . no
C35 F7 3.336(15) . no
C36 F7 3.331(15) . no
C38 O4 3.358(13) 2_767 no
C39 C29 3.59(2) . no
C40 O4 3.279(12) 2_767 no
C40 F9 3.124(15) . no
C1 H18 2.9800 . no
C4 H29 3.0200 2_656 no
C5 H8 2.8700 2_656 no
C7 H8 3.0600 2_656 no
C7 H19 3.0900 . no
C7 H6A 3.0600 . no
C8 H13B 2.6500 . no
C12 H41A 3.0500 1_455 no
C13 H8 2.8300 . no
C15 H32 3.1000 2_767 no
C18 H1 3.0300 . no
C19 H36 2.8500 . no
C21 H36 3.0500 . no
C22 H27B 2.6900 . no
C26 H27A 2.9900 2_667 no
C27 H22 2.9300 . no
C29 H4 3.0800 2_656 no
C33 H22 2.8600 . no
C35 H22 3.0500 . no
C35 H2A 3.0600 . no
C35 H5 3.0700 2_656 no
C36 H41B 2.7200 . no
C40 H13A 2.9200 1_655 no
C41 H36 2.9300 . no
H1 C18 3.0300 . no
H2 H42A 2.5400 2_766 no
H2A O5 2.0000 . no
H2A C35 3.0600 . no
H2A O1 2.9100 . no
H4 C29 3.0800 2_656 no
H4A O3 2.0300 2_767 no
H5 O5 2.5600 2_656 no
H5 C35 3.0700 2_656 no
H5 H8 2.5100 2_656 no
H6A C7 3.0600 . no
H6A O1 2.0100 . no
H8 H5 2.5100 2_656 no
H8 C7 3.0600 2_656 no
H8 C5 2.8700 2_656 no
H8 C13 2.8300 . no
H8 H13B 2.3200 . no
H8 O1 2.8500 2_656 no
H10 H12 2.5600 . no
H10 O6 2.5800 2_656 no
H12 H10 2.5600 . no
H12 F3 2.8400 . no
H12 H14C 2.5300 2_556 no
H13A C40 2.9200 1_455 no
H13B O2 2.8900 . no
H13B C8 2.6500 . no
H13B H8 2.3200 . no
H14A H16 2.5800 1_445 no
H14B O1 2.6500 2_656 no
H14C H12 2.5300 2_556 no
H16 H14A 2.5800 1_665 no
H18 C1 2.9800 . no
H19 O1 2.5500 . no
H19 C7 3.0900 . no
H19 H36 2.3900 . no
H22 C33 2.8600 . no
H22 C35 3.0500 . no
H22 H27B 2.4200 . no
H22 H33 2.4800 . no
H22 C27 2.9300 . no
H22 O5 2.8200 . no
H24 O2 2.5900 . no
H24 H26 2.5800 . no
H26 F6 2.7600 . no
H26 H42B 2.5600 1_455 no
H26 H24 2.5800 . no
H27A C26 2.9900 2_667 no
H27B C22 2.6900 . no
H27B H22 2.4200 . no
H28B H30 2.5200 2_657 no
H28C O5 2.9000 . no
H29 C4 3.0200 2_656 no
H30 H28B 2.5200 2_657 no
H32 C15 3.1000 2_767 no
H33 H22 2.4800 . no
H33 O3 2.5500 2_767 no
H36 O3 2.8700 . no
H36 C19 2.8500 . no
H36 C21 3.0500 . no
H36 C41 2.9300 . no
H36 H19 2.3900 . no
H36 H41B 2.4200 . no
H38 H40 2.5500 . no
H38 O4 2.5800 2_767 no
H40 F9 2.7700 . no
H40 H38 2.5500 . no
H41A C12 3.0500 1_655 no
H41B C36 2.7200 . no
H41B H36 2.4200 . no
H42A H2 2.5400 2_766 no
H42B F6 2.8600 1_655 no
H42B H26 2.5600 1_655 no
H42C O3 2.6200 . no

loop_
_geom_hbond_atom_site_label_D
_geom_hbond_atom_site_label_H
_geom_hbond_atom_site_label_A
_geom_hbond_distance_DH
_geom_hbond_distance_HA
_geom_hbond_distance_DA
_geom_hbond_angle_DHA
_geom_hbond_site_symmetry_A
_geom_hbond_publ_flag
O2 H2A O5 0.8200 2.0000 2.808(12) 168.00 . yes
O4 H4A O3 0.8200 2.0300 2.849(13) 175.00 2_767 yes
O6 H6A O1 0.8200 2.0100 2.833(13) 176.00 . yes
C5 H5 O5 0.9300 2.5600 3.423(15) 155.00 2_656 yes
C10 H10 O6 0.9800 2.5800 3.314(14) 132.00 2_656 yes
C19 H19 O1 0.9300 2.5500 3.422(16) 156.00 . yes
C24 H24 O2 0.9800 2.5900 3.368(14) 136.00 . yes
C33 H33 O3 0.9300 2.5500 3.428(15) 157.00 2_767 yes
C38 H38 O4 0.9800 2.5800 3.358(13) 136.00 2_767 yes

loop_
_geom_torsion_atom_site_label_1
_geom_torsion_atom_site_label_2
_geom_torsion_atom_site_label_3
_geom_torsion_atom_site_label_4
_geom_torsion
_geom_torsion_publ_flag
C7 N1 C10 C9 -6.0(12) no
C6 N1 C10 C11 -75.3(12) no
C7 N1 C10 C11 108.2(10) no
C7 N1 C6 C5 99.6(13) no
C10 N1 C6 C5 -76.8(15) no
C6 N1 C7 O1 1.1(16) no
C10 N1 C7 O1 177.7(10) no
C6 N1 C7 C8 -178.6(9) no
C7 N1 C6 C1 -80.9(15) no
C10 N1 C6 C1 102.7(13) no
C6 N1 C10 C9 170.6(9) no
C10 N1 C7 C8 -1.9(12) no
C24 N2 C20 C15 101.0(14) no
C21 N2 C20 C15 -80.6(15) no
C20 N2 C21 O3 2.6(17) no
C21 N2 C20 C19 95.0(14) no
C24 N2 C20 C19 -83.4(15) no
C20 N2 C21 C22 -177.7(9) no
C24 N2 C21 C22 0.9(12) no
C21 N2 C24 C23 -8.9(12) no
C20 N2 C24 C25 -67.1(13) no
C21 N2 C24 C25 114.4(11) no
C24 N2 C21 O3 -178.9(10) no
C20 N2 C24 C23 169.7(9) no
C34 N3 C38 C39 68.2(13) no
C34 N3 C35 O5 -2.3(16) no
C38 N3 C35 C36 0.4(11) no
C34 N3 C38 C37 -167.7(9) no
C35 N3 C38 C37 9.5(11) no
C35 N3 C34 C33 -96.7(14) no
C38 N3 C34 C33 80.3(15) no
C35 N3 C38 C39 -114.5(10) no
C35 N3 C34 C29 79.4(14) no
C34 N3 C35 C36 177.7(9) no
C38 N3 C35 O5 -179.6(9) no
C38 N3 C34 C29 -103.6(13) no
C6 C1 C2 C3 4(2) no
C2 C1 C6 C5 -4(2) no
C2 C1 C6 N1 176.1(12) no
C1 C2 C3 C4 -5(2) no
C2 C3 C4 C5 6(2) no
C3 C4 C5 C6 -6(2) no
C4 C5 C6 N1 -175.2(12) no
C4 C5 C6 C1 5(2) no
N1 C7 C8 O2 -113.6(10) no
O1 C7 C8 O2 66.8(14) no
N1 C7 C8 C9 9.3(11) no
O1 C7 C8 C9 -170.3(11) no
C7 C8 C9 C12 156.9(11) no
O2 C8 C9 C10 106.7(10) no
O2 C8 C9 C12 -83.6(14) no
C7 C8 C9 C10 -12.9(11) no
C8 C9 C12 C13 8(2) no
C10 C9 C12 C13 176.2(12) no
C12 C9 C10 N1 -158.2(12) no
C8 C9 C10 N1 11.6(11) no
C8 C9 C10 C11 -101.5(11) no
C12 C9 C10 C11 88.8(15) no
N1 C10 C11 F2 -54.3(15) no
N1 C10 C11 F3 -175.6(9) no
C9 C10 C11 F1 -178.6(11) no
C9 C10 C11 F2 55.3(16) no
C9 C10 C11 F3 -66.0(12) no
N1 C10 C11 F1 71.9(13) no
C9 C12 C13 C14 -115.1(15) no
C16 C15 C20 C19 -1(2) no
C16 C15 C20 N2 175.2(13) no
C20 C15 C16 C17 0(2) no
C15 C16 C17 C18 2(2) no
C16 C17 C18 C19 -4(2) no
C17 C18 C19 C20 3(2) no
C18 C19 C20 C15 -1(2) no
C18 C19 C20 N2 -177.0(13) no
O3 C21 C22 C23 -172.7(10) no
N2 C21 C22 C23 7.6(11) no
O3 C21 C22 O4 70.1(13) no
N2 C21 C22 O4 -109.6(10) no
O4 C22 C23 C24 103.2(10) no
C21 C22 C23 C26 157.5(11) no
C21 C22 C23 C24 -12.6(10) no
O4 C22 C23 C26 -86.7(13) no
C24 C23 C26 C27 176.7(11) no
C26 C23 C24 N2 -156.9(11) no
C26 C23 C24 C25 79.6(15) no
C22 C23 C26 C27 8.3(19) no
C22 C23 C24 N2 13.3(11) no
C22 C23 C24 C25 -110.2(12) no
N2 C24 C25 F6 -177.0(11) no
C23 C24 C25 F6 -59.3(16) no
C23 C24 C25 F4 178.8(11) no
C23 C24 C25 F5 62.8(15) no
N2 C24 C25 F5 -55.0(14) no
N2 C24 C25 F4 61.0(15) no
C23 C26 C27 C28 -110.7(15) no
C30 C29 C34 N3 -176.0(12) no
C30 C29 C34 C33 0.2(19) no
C34 C29 C30 C31 2(2) no
C29 C30 C31 C32 -2(2) no
C30 C31 C32 C33 0(2) no
C31 C32 C33 C34 2(2) no
C32 C33 C34 N3 174.3(12) no
C32 C33 C34 C29 -1.8(19) no
N3 C35 C36 C37 -10.2(11) no
O5 C35 C36 O6 -68.8(14) no
O5 C35 C36 C37 169.7(10) no
N3 C35 C36 O6 111.3(10) no
O6 C36 C37 C40 80.9(14) no
C35 C36 C37 C38 16.1(11) no
O6 C36 C37 C38 -103.8(10) no
C35 C36 C37 C40 -159.1(11) no
C36 C37 C40 C41 -1.3(19) no
C38 C37 C40 C41 -175.9(11) no
C40 C37 C38 C39 -79.7(14) no
C36 C37 C38 N3 -15.8(10) no
C36 C37 C38 C39 104.7(12) no
C40 C37 C38 N3 159.7(10) no
N3 C38 C39 F7 58.4(14) no
N3 C38 C39 F8 -65.5(14) no
N3 C38 C39 F9 172.6(9) no
C37 C38 C39 F7 -57.8(16) no
C37 C38 C39 F8 178.3(11) no
C37 C38 C39 F9 56.4(15) no
C37 C40 C41 C42 106.5(15) no
